data_4349425
loop_
_publ_author_name
'Gupta, Anoop K.'
'De, Dinesh'
'Katoch, Rajesh'
'Garg, Ashish'
'Bharadwaj, Parimal K.'

_publ_section_title
;
 Synthesis of a NbO Type Homochiral Cu(II) Metal-Organic Framework:
 Ferroelectric Behavior and Heterogeneous Catalysis of Three-Component
 Coupling and Pechmann Reactions.
;
_journal_issue 8
_journal_name_full 'Inorganic chemistry'
_journal_page_first 4698
_journal_page_last 4706
_journal_paper_doi 10.1021/acs.inorgchem.7b00342
_journal_volume 56
_journal_year 2017
_chemical_absolute_configuration S
_chemical_formula_moiety 'C21 H16 Cu2 N2 O10'
_chemical_formula_sum 'C21 H16 Cu2 N2 O10'
_chemical_formula_weight 583.44
_space_group_crystal_system trigonal
_space_group_IT_number 146
_space_group_name_Hall 'R 3'
_space_group_name_H-M_alt 'R 3 :H'
_atom_sites_solution_hydrogens geom
_audit_creation_date 2017-02-06
_audit_creation_method
;
Olex2 1.2
(compiled 2017.01.04 svn.r3372 for OlexSys, GUI svn.r5292)
;
_cell_angle_alpha 90.000(5)
_cell_angle_beta 90.000(5)
_cell_angle_gamma 120.000(5)
_cell_formula_units_Z 9
_cell_length_a 18.616(5)
_cell_length_b 18.616(5)
_cell_length_c 37.566(5)
_cell_measurement_reflns_used 999
_cell_measurement_temperature 100(2)
_cell_measurement_theta_max 25.490
_cell_measurement_theta_min 2.188
_cell_volume 11275(5)
_computing_molecular_graphics 'Olex2 (Dolomanov et al., 2009)'
_computing_publication_material 'Olex2 (Dolomanov et al., 2009)'
_computing_structure_refinement 'XL (Sheldrick, 2008)'
_diffrn_ambient_temperature 100(2)
_diffrn_measured_fraction_theta_full 0.999
_diffrn_measured_fraction_theta_max 0.999
_diffrn_measurement_device_type 'Bruker SMART APEX'
_diffrn_measurement_method /w-scans
_diffrn_radiation_type MoK\a
_diffrn_radiation_wavelength 0.71069
_diffrn_reflns_av_R_equivalents 0.1366
_diffrn_reflns_av_unetI/netI 0.0896
_diffrn_reflns_Laue_measured_fraction_full 0.999
_diffrn_reflns_Laue_measured_fraction_max 0.999
_diffrn_reflns_limit_h_max 22
_diffrn_reflns_limit_h_min -22
_diffrn_reflns_limit_k_max 22
_diffrn_reflns_limit_k_min -22
_diffrn_reflns_limit_l_max 44
_diffrn_reflns_limit_l_min -45
_diffrn_reflns_number 43985
_diffrn_reflns_point_group_measured_fraction_full 0.996
_diffrn_reflns_point_group_measured_fraction_max 0.995
_diffrn_reflns_theta_full 25.240
_diffrn_reflns_theta_max 25.490
_diffrn_reflns_theta_min 2.188
_exptl_absorpt_coefficient_mu 0.876
_exptl_absorpt_correction_T_max 0.7457
_exptl_absorpt_correction_T_min 0.6386
_exptl_absorpt_correction_type empirical
_exptl_crystal_density_diffrn 0.773
_exptl_crystal_description Block
_exptl_crystal_F_000 2646
_exptl_crystal_size_max 0.24
_exptl_crystal_size_mid 0.19
_exptl_crystal_size_min 0.17
_platon_squeeze_details
;
TITL r-3_b in R 3
CELL   18.6160   18.6160   37.5660     90.00     90.00    120.00
SPGR R3
# Solvent Accessible Volume =      7563
# Electrons Found in S.A.V. =      1782
# Note: Atoms in Void as Cxxx and Qxxx all others
C101 1.000 1.001 0.024 !       4.89 eA-3
C102 0.999 1.001 0.281 !       4.10 eA-3
C103 0.751 0.377 0.515 !       4.06 eA-3
C104 0.188 0.810 0.110 !       3.85 eA-3
Q105 0.717 0.438 0.421 !       3.77 eA-3
C106 0.999 1.010 0.407 !       3.52 eA-3
C107 0.665 0.331 0.222 !       3.36 eA-3
C108 1.001 0.988 0.922 !       3.25 eA-3
C109 1.000 0.998 0.140 !       3.24 eA-3
C110 1.000 1.009 0.226 !       3.03 eA-3
C111 0.502 0.017 0.367 !       2.98 eA-3
C112 1.001 1.004 0.336 !       2.58 eA-3
C113 0.626 0.307 0.376 !       2.57 eA-3
C114 0.701 0.361 0.209 !       2.56 eA-3
C115 0.421 0.700 0.440 !       2.55 eA-3
C116 0.843 0.421 0.757 !       2.46 eA-3
C117 1.000 0.999 0.438 !       2.40 eA-3
C118 0.314 0.640 0.042 !       2.37 eA-3
C119 0.387 0.592 0.527 !       2.29 eA-3
C120 0.204 0.338 0.258 !       2.29 eA-3
C121 0.922 0.061 0.447 !       2.23 eA-3
C122 0.343 0.235 0.032 !       2.19 eA-3
C123 0.392 0.957 0.344 !       2.16 eA-3
C124 0.888 0.623 0.016 !       2.15 eA-3
Q125 0.424 0.143 0.437 !       2.07 eA-3
C126 0.988 0.489 0.891 !       2.07 eA-3
C127 0.593 0.864 0.252 !       2.04 eA-3
C128 0.609 0.373 0.401 !       2.01 eA-3
C129 0.546 0.089 0.829 !       1.98 eA-3
C130 0.981 0.456 0.914 !       1.96 eA-3
C131 0.886 0.224 0.030 !       1.95 eA-3
C132 0.919 0.439 0.385 !       1.93 eA-3
C133 0.955 0.029 0.405 !       1.90 eA-3
C134 0.176 0.385 0.728 !       1.90 eA-3
C135 0.970 0.019 0.209 !       1.87 eA-3
C136 0.278 0.722 0.100 !       1.83 eA-3
C137 0.437 0.548 0.485 !       1.82 eA-3
C138 0.659 0.336 0.524 !       1.81 eA-3
C139 0.328 0.630 0.875 !       1.80 eA-3
C140 0.985 0.565 0.913 !       1.79 eA-3
C141 0.699 0.767 0.712 !       1.77 eA-3
C142 0.465 0.970 0.919 !       1.74 eA-3
C143 0.841 0.669 0.172 !       1.71 eA-3
C144 0.375 0.735 0.059 !       1.71 eA-3
C145 0.469 0.422 0.384 !       1.71 eA-3
C146 0.329 0.626 0.400 !       1.70 eA-3
Q147 0.175 0.345 0.833 !       1.69 eA-3
C148 0.246 0.640 0.524 !       1.69 eA-3
C149 1.002 0.971 0.731 !       1.68 eA-3
C150 0.468 0.593 0.889 !       1.67 eA-3
C151 0.062 0.116 0.241 !       1.66 eA-3
C152 0.284 0.625 0.929 !       1.64 eA-3
C153 0.519 0.732 0.330 !       1.63 eA-3
C154 0.098 0.327 0.218 !       1.62 eA-3
C155 0.097 0.767 0.228 !       1.61 eA-3
C156 0.534 0.770 0.360 !       1.60 eA-3
C157 0.530 0.348 0.883 !       1.60 eA-3
Q158 0.941 0.888 0.251 !       1.59 eA-3
C159 0.359 0.661 0.407 !       1.58 eA-3
C160 0.892 0.776 0.431 !       1.58 eA-3
Q161 0.129 0.315 0.836 !       1.56 eA-3
C162 0.168 0.783 0.830 !       1.56 eA-3
C163 0.873 0.200 0.444 !       1.53 eA-3
Q164 0.749 0.957 0.102 !       1.53 eA-3
Q165 0.188 0.308 0.111 !       1.52 eA-3
C166 0.142 0.091 0.530 !       1.51 eA-3
C167 0.813 0.905 0.798 !       1.51 eA-3
C168 0.594 0.816 0.148 !       1.50 eA-3
Q169 0.282 0.825 0.838 !       1.50 eA-3
Q170 0.517 0.981 0.772 !       1.50 eA-3
C171 0.955 0.908 0.366 !       1.50 eA-3
C172 0.671 0.328 0.838 !       1.48 eA-3
Q173 0.468 0.640 0.516 !       1.48 eA-3
C174 0.188 0.266 0.710 !       1.48 eA-3
C175 0.998 0.504 0.813 !       1.47 eA-3
C176 0.440 0.814 0.203 !       1.46 eA-3
Q177 0.160 0.845 0.811 !       1.46 eA-3
C178 0.422 0.840 0.275 !       1.45 eA-3
Q179 0.252 0.659 0.924 !       1.44 eA-3
C180 0.766 0.156 0.013 !       1.44 eA-3
C181 1.000 1.002 0.695 !       1.44 eA-3
Q182 0.528 0.902 0.777 !       1.43 eA-3
C183 0.282 0.233 0.615 !       1.42 eA-3
C184 0.515 0.611 0.314 !       1.42 eA-3
C185 0.052 0.031 0.616 !       1.41 eA-3
C186 0.624 0.375 0.367 !       1.41 eA-3
C187 0.051 0.862 0.585 !       1.41 eA-3
Q188 0.952 0.348 0.758 !       1.41 eA-3
C189 1.002 1.003 0.975 !       1.40 eA-3
C190 0.828 0.014 0.678 !       1.39 eA-3
C191 0.249 0.624 0.555 !       1.39 eA-3
C192 0.747 0.937 0.651 !       1.36 eA-3
C193 0.970 0.947 0.510 !       1.36 eA-3
C194 0.440 0.488 0.502 !       1.36 eA-3
C195 0.812 0.412 0.728 !       1.36 eA-3
C196 0.860 0.504 0.461 !       1.35 eA-3
C197 0.752 0.527 0.945 !       1.34 eA-3
Q198 0.052 0.672 0.094 !       1.34 eA-3
C199 1.003 0.815 0.623 !       1.34 eA-3
;
_refine_diff_density_max 1.123
_refine_diff_density_min -0.598
_refine_diff_density_rms 0.098
_refine_ls_abs_structure_details
;
 Flack x determined using 2749 quotients [(I+)-(I-)]/[(I+)+(I-)]
 (Parsons, Flack and Wagner, Acta Cryst. B69 (2013) 249-259).
;
_refine_ls_abs_structure_Flack 0.499(13)
_refine_ls_extinction_method none
_refine_ls_goodness_of_fit_ref 1.021
_refine_ls_hydrogen_treatment constr
_refine_ls_matrix_type full
_refine_ls_number_parameters 256
_refine_ls_number_reflns 9276
_refine_ls_number_restraints 29
_refine_ls_restrained_S_all 1.025
_refine_ls_R_factor_all 0.0916
_refine_ls_R_factor_gt 0.0674
_refine_ls_shift/su_max 0.046
_refine_ls_shift/su_mean 0.006
_refine_ls_structure_factor_coef Fsqd
_refine_ls_weighting_details 'w=1/[\s^2^(Fo^2^)+(0.1132P)^2^+23.1681P] where P=(Fo^2^+2Fc^2^)/3'
_refine_ls_weighting_scheme calc
_refine_ls_wR_factor_gt 0.1691
_refine_ls_wR_factor_ref 0.1944
_reflns_Friedel_coverage 0.992
_reflns_Friedel_fraction_full 0.992
_reflns_Friedel_fraction_max 0.992
_reflns_number_gt 7137
_reflns_number_total 9276
_reflns_threshold_expression 'I > 2\s(I)'
_cod_data_source_file ic7b00342_si_001.cif
_cod_data_source_block LCu
_cod_original_cell_volume 11275(6)
_cod_original_sg_symbol_H-M 'R 3'
_cod_database_code 4349425
_shelx_shelxl_version_number 2016/4
_shelx_space_group_comment
;
The symmetry employed for this shelxl refinement is uniquely defined
by the following loop, which should always be used as a source of
symmetry information in preference to the above space-group names.
They are only intended as comments.
;
_shelx_estimated_absorpt_t_max 0.865
_shelx_estimated_absorpt_t_min 0.844
_olex2_refinement_description
;
1. Fixed Uiso
 At 1.2 times of:
  All C(H) groups, All C(H,H) groups
 At 1.5 times of:
  All C(H,H,H) groups
2. Restrained distances
 C4-C3
 1.4 with sigma of 0.02
 C2-C3
 1.4 with sigma of 0.02
 C2-C8
 1.4 with sigma of 0.02
 C8-C7
 1.4 with sigma of 0.02
 C7-C6
 1.4 with sigma of 0.02
 C6-C4
 1.4 with sigma of 0.02
 N1-C18
 1.45 with sigma of 0.02
 N1-C19
 1.45 with sigma of 0.02
 C20-N2
 1.45 with sigma of 0.02
 N2-C17
 1.45 with sigma of 0.02
 C20-C19
 1.5 with sigma of 0.02
 C17-C18
 1.5 with sigma of 0.02
 C17-C21
 1.5 with sigma of 0.02
 C17-C20
 2.3 with sigma of 0.04
 C19-C17
 2.75 with sigma of 0.04
 C19-C18
 2.4 with sigma of 0.04
3. Restrained planarity
 C7, C2, C4, C8, C6, C3
 with sigma of 0.1
 C7, C2, C4, C8, C6, C3, N2
 with sigma of 0.1
 C1, C7, C2, C4, C8, C6, C3, C5, N2
 with sigma of 0.1
4. Uiso/Uaniso restraints and constraints
Uanis(C4) = Uanis(C5)
Uanis(C10) = Uanis(C11)
Uanis(C14) = Uanis(C16)
Uanis(C7) = Uanis(N1)
Uanis(Cu1) = Uanis(OW1)
Uanis(N2) = Uanis(C20)
Uanis(C12) = Uanis(O7)
5. Others
 Fixed X: C21(1.003409)
 Fixed Y: C21(0.287)
 Fixed Z: C21(0.8155)
6.a Ternary CH refined with riding coordinates:
 C17(H17)
6.b Secondary CH2 refined with riding coordinates:
 C19(H19A,H19B), C20(H20A,H20B), C18(H18A,H18B)
6.c Me refined with riding coordinates:
 C21(H21A,H21B,H21C)
6.d Aromatic/amide H refined with riding coordinates:
 C8(H8), C6(H6), C3(H3), C13(H13), C16(H16), C10(H10)
;
_platon_squeeze_void_probe_radius 1.20
_olex2_submission_special_instructions 'No special instructions were received'

loop_
_space_group_symop_operation_xyz
'x, y, z'
'-y, x-y, z'
'-x+y, -x, z'
'x+2/3, y+1/3, z+1/3'
'-y+2/3, x-y+1/3, z+1/3'
'-x+y+2/3, -x+1/3, z+1/3'
'x+1/3, y+2/3, z+2/3'
'-y+1/3, x-y+2/3, z+2/3'
'-x+y+1/3, -x+2/3, z+2/3'

loop_
_atom_site_label
_atom_site_type_symbol
_atom_site_fract_x
_atom_site_fract_y
_atom_site_fract_z
_atom_site_U_iso_or_equiv
_atom_site_adp_type
_atom_site_occupancy
_atom_site_site_symmetry_order
_atom_site_calc_flag
_atom_site_refinement_flags_posn
Cu1 Cu 0.52331(9) 0.04654(8) 0.60803(10) 0.0363(4) Uani 1 1 d .
Cu2 Cu 0.47677(8) -0.04650(7) 0.66603(10) 0.0275(3) Uani 1 1 d .
C1 C 0.6362(8) 0.0889(7) 0.6636(4) 0.044(3) Uani 1 1 d .
C7 C 0.8069(7) 0.1963(7) 0.7349(4) 0.087(4) Uani 1 1 d D
C2 C 0.7184(6) 0.1532(6) 0.6831(3) 0.034(2) Uani 1 1 d D
O2 O 0.5860(5) 0.0307(4) 0.6826(2) 0.044(2) Uani 1 1 d .
C4 C 0.8469(6) 0.2805(6) 0.6828(3) 0.0374(18) Uani 1 1 d D
C8 C 0.7339(8) 0.1396(8) 0.7172(3) 0.053(3) Uiso 1 1 d D
H8 H 0.695207 0.091832 0.728928 0.064 Uiso 1 1 calc R
O1 O 0.6285(5) 0.1109(5) 0.6322(3) 0.044(2) Uani 1 1 d .
C6 C 0.8620(8) 0.2646(8) 0.7167(4) 0.056(3) Uiso 1 1 d D
H6 H 0.911725 0.301975 0.727644 0.067 Uiso 1 1 calc R
C3 C 0.7725(7) 0.2253(7) 0.6628(3) 0.045(3) Uani 1 1 d D
H3 H 0.761520 0.235536 0.639791 0.054 Uiso 1 1 calc R
OW1 O 0.5604(4) 0.1206(4) 0.56368(19) 0.0363(4) Uani 1 1 d .
C5 C 0.9109(6) 0.3636(7) 0.6647(3) 0.0374(18) Uani 1 1 d .
O3 O 0.8896(5) 0.3710(5) 0.6324(3) 0.054(2) Uani 1 1 d .
O4 O 0.9698(4) 0.4123(5) 0.6821(2) 0.043(2) Uani 1 1 d .
C14 C 0.9478(9) 0.1816(7) 0.9284(4) 0.070(3) Uani 1 1 d .
C13 C 0.8871(6) 0.1103(6) 0.9438(4) 0.042(3) Uani 1 1 d .
H13 H 0.894706 0.101838 0.967608 0.051 Uiso 1 1 calc R
C16 C 0.9323(9) 0.1965(7) 0.8950(4) 0.070(3) Uani 1 1 d .
H16 H 0.970135 0.247514 0.885235 0.084 Uiso 1 1 calc R
C12 C 0.7647(7) -0.0257(8) 0.9458(3) 0.0439(17) Uani 1 1 d .
C15 C 1.0237(7) 0.2331(7) 0.9447(3) 0.033(3) Uani 1 1 d .
C10 C 0.8061(7) 0.0648(8) 0.8942(4) 0.064(3) Uani 1 1 d .
H10 H 0.759160 0.023151 0.882937 0.077 Uiso 1 1 calc R
C9 C 0.8617(7) 0.1407(6) 0.8725(5) 0.056(3) Uani 1 1 d .
O6 O 1.0384(5) 0.2228(5) 0.9741(3) 0.051(2) Uani 1 1 d .
O7 O 0.7765(4) -0.0391(5) 0.9746(3) 0.0439(17) Uani 1 1 d .
O5 O 1.0737(5) 0.2989(6) 0.9267(3) 0.062(3) Uani 1 1 d .
O8 O 0.7015(6) -0.0765(5) 0.9259(3) 0.064(3) Uani 1 1 d .
C11 C 0.8180(8) 0.0517(8) 0.9282(4) 0.064(3) Uani 1 1 d .
OW2 O 0.4508(5) -0.0993(5) 0.72026(19) 0.063(2) Uani 1 1 d .
N1 N 0.8205(7) 0.1803(8) 0.7691(4) 0.087(4) Uani 1 1 d D
N2 N 0.8498(8) 0.1514(8) 0.8410(4) 0.090(4) Uani 1 1 d D
C19 C 0.7901(16) 0.0970(11) 0.7799(5) 0.214(18) Uani 1 1 d D
H19A H 0.824963 0.077164 0.769877 0.257 Uiso 1 1 calc R
H19B H 0.734477 0.062735 0.770613 0.257 Uiso 1 1 calc R
C20 C 0.7882(9) 0.0881(9) 0.8182(4) 0.090(4) Uani 1 1 d D
H20A H 0.788998 0.037362 0.823116 0.108 Uiso 1 1 calc R
H20B H 0.734630 0.078970 0.826123 0.108 Uiso 1 1 calc R
C17 C 0.9133(10) 0.2161(9) 0.8192(4) 0.106(7) Uani 1 1 d D
H17 H 0.891047 0.253545 0.822134 0.127 Uiso 1 1 calc R
C21 C 1.003410 0.287000 0.815500 1.3(2) Uiso 1 1 d D
H21A H 1.027658 0.304034 0.838713 1.950 Uiso 1 1 calc R
H21B H 1.034563 0.268229 0.801913 1.950 Uiso 1 1 calc R
H21C H 1.004299 0.333055 0.803582 1.950 Uiso 1 1 calc R
C18 C 0.9033(9) 0.2114(13) 0.7811(4) 0.138(9) Uani 1 1 d D
H18A H 0.937623 0.266499 0.771260 0.166 Uiso 1 1 calc R
H18B H 0.923565 0.176303 0.771740 0.166 Uiso 1 1 calc R

loop_
_atom_site_aniso_label
_atom_site_aniso_U_11
_atom_site_aniso_U_22
_atom_site_aniso_U_33
_atom_site_aniso_U_23
_atom_site_aniso_U_13
_atom_site_aniso_U_12
Cu1 0.0451(9) 0.0256(7) 0.0311(8) 0.0046(6) 0.0024(6) 0.0124(7)
Cu2 0.0363(8) 0.0148(6) 0.0255(6) 0.0040(5) 0.0024(5) 0.0083(6)
C1 0.047(7) 0.011(5) 0.064(8) -0.007(5) -0.005(6) 0.007(5)
C7 0.055(5) 0.072(6) 0.049(5) 0.022(4) -0.016(4) -0.032(4)
C2 0.027(5) 0.047(6) 0.034(5) -0.018(4) -0.022(4) 0.022(5)
O2 0.046(5) 0.020(4) 0.036(4) 0.007(3) 0.001(4) -0.007(3)
C4 0.031(4) 0.044(4) 0.041(4) 0.026(3) 0.021(3) 0.022(3)
O1 0.052(5) 0.030(4) 0.047(5) -0.009(4) -0.008(4) 0.019(4)
C3 0.056(7) 0.072(9) 0.023(5) -0.012(5) 0.010(5) 0.042(7)
OW1 0.0451(9) 0.0256(7) 0.0311(8) 0.0046(6) 0.0024(6) 0.0124(7)
C5 0.031(4) 0.044(4) 0.041(4) 0.026(3) 0.021(3) 0.022(3)
O3 0.042(5) 0.045(5) 0.051(5) 0.021(4) 0.014(4) 0.004(4)
O4 0.016(4) 0.045(5) 0.036(4) -0.002(4) -0.005(3) -0.009(3)
C14 0.075(6) 0.029(4) 0.059(6) 0.011(4) 0.022(5) -0.009(4)
C13 0.026(5) 0.024(5) 0.063(7) 0.004(5) -0.007(5) 0.001(4)
C16 0.075(6) 0.029(4) 0.059(6) 0.011(4) 0.022(5) -0.009(4)
C12 0.029(3) 0.041(4) 0.052(4) -0.022(3) -0.021(3) 0.010(3)
C15 0.038(6) 0.029(6) 0.035(6) -0.005(4) 0.007(5) 0.017(5)
C10 0.040(4) 0.055(5) 0.056(5) -0.015(4) -0.015(4) -0.008(4)
C9 0.033(6) 0.024(5) 0.100(11) 0.005(6) 0.014(6) 0.006(4)
O6 0.030(4) 0.042(5) 0.052(6) 0.017(4) 0.005(4) -0.003(4)
O7 0.029(3) 0.041(4) 0.052(4) -0.022(3) -0.021(3) 0.010(3)
O5 0.047(5) 0.067(7) 0.048(5) 0.016(5) -0.011(4) 0.011(5)
O8 0.068(7) 0.046(6) 0.051(6) 0.016(4) -0.018(5) 0.008(5)
C11 0.040(4) 0.055(5) 0.056(5) -0.015(4) -0.015(4) -0.008(4)
OW2 0.097(6) 0.054(5) 0.018(3) -0.010(3) -0.006(3) 0.022(4)
N1 0.055(5) 0.072(6) 0.049(5) 0.022(4) -0.016(4) -0.032(4)
N2 0.080(7) 0.071(6) 0.078(7) 0.010(5) -0.030(5) 0.007(5)
C19 0.23(3) 0.114(17) 0.104(16) 0.059(13) -0.092(17) -0.062(18)
C20 0.080(7) 0.071(6) 0.078(7) 0.010(5) -0.030(5) 0.007(5)
C17 0.110(12) 0.067(9) 0.059(8) 0.042(7) -0.009(8) -0.017(9)
C18 0.074(11) 0.152(18) 0.085(12) 0.044(12) -0.022(9) -0.021(11)

loop_
_atom_type_symbol
_atom_type_description
_atom_type_scat_dispersion_real
_atom_type_scat_dispersion_imag
_atom_type_scat_source
C C 0.0033 0.0016 'International Tables Vol C Tables 4.2.6.8 and 6.1.1.4'
H H 0.0000 0.0000 'International Tables Vol C Tables 4.2.6.8 and 6.1.1.4'
N N 0.0061 0.0033 'International Tables Vol C Tables 4.2.6.8 and 6.1.1.4'
O O 0.0106 0.0060 'International Tables Vol C Tables 4.2.6.8 and 6.1.1.4'
Cu Cu 0.3201 1.2651 'International Tables Vol C Tables 4.2.6.8 and 6.1.1.4'

loop_
_geom_angle_atom_site_label_1
_geom_angle_atom_site_label_2
_geom_angle_atom_site_label_3
_geom_angle
_geom_angle_site_symmetry_1
_geom_angle_site_symmetry_3
O1 Cu1 Cu2 85.3(3) . .
O1 Cu1 OW1 93.9(3) . .
O1 Cu1 O3 89.6(4) . 3_665
O1 Cu1 O5 167.0(4) . 7_444
O1 Cu1 O8 90.7(4) . 9_654
OW1 Cu1 Cu2 178.92(19) . .
O3 Cu1 Cu2 85.0(3) 3_665 .
O3 Cu1 OW1 94.3(3) 3_665 .
O3 Cu1 O5 88.7(4) 3_665 7_444
O3 Cu1 O8 167.2(4) 3_665 9_654
O5 Cu1 Cu2 81.7(3) 7_444 .
O5 Cu1 OW1 99.1(3) 7_444 .
O8 Cu1 Cu2 82.3(3) 9_654 .
O8 Cu1 OW1 98.4(3) 9_654 .
O8 Cu1 O5 88.2(5) 9_654 7_444
O2 Cu2 Cu1 84.2(2) . .
O2 Cu2 O4 87.9(4) . 3_665
O2 Cu2 O6 168.4(3) . 7_444
O2 Cu2 O7 91.1(4) . 9_654
O2 Cu2 OW2 87.0(3) . .
O4 Cu2 Cu1 84.0(2) 3_665 .
O4 Cu2 O6 90.2(4) 3_665 7_444
O4 Cu2 O7 168.5(3) 3_665 9_654
O4 Cu2 OW2 87.7(3) 3_665 .
O6 Cu2 Cu1 84.2(2) 7_444 .
O6 Cu2 OW2 104.3(3) 7_444 .
O7 Cu2 Cu1 84.5(2) 9_654 .
O7 Cu2 O6 88.5(4) 9_654 7_444
O7 Cu2 OW2 103.7(3) 9_654 .
OW2 Cu2 Cu1 168.14(19) . .
O2 C1 C2 114.5(11) . .
O2 C1 O1 130.9(12) . .
O1 C1 C2 114.1(10) . .
C6 C7 C8 117.6(13) . .
C6 C7 N1 122.7(12) . .
N1 C7 C8 119.7(11) . .
C8 C2 C1 120.8(10) . .
C8 C2 C3 124.1(10) . .
C3 C2 C1 115.1(9) . .
C1 O2 Cu2 121.3(8) . .
C6 C4 C3 123.6(10) . .
C6 C4 C5 118.8(10) . .
C3 C4 C5 117.6(9) . .
C2 C8 C7 121.3(12) . .
C1 O1 Cu1 118.3(8) . .
C7 C6 C4 122.1(13) . .
C2 C3 C4 111.3(9) . .
O3 C5 C4 112.7(10) . .
O4 C5 C4 117.8(9) . .
O4 C5 O3 129.4(10) . .
C5 O3 Cu1 118.7(7) . 2_655
C5 O4 Cu2 122.8(7) . 2_655
C13 C14 C15 122.9(13) . .
C16 C14 C13 115.9(13) . .
C16 C14 C15 121.1(11) . .
C11 C13 C14 126.5(14) . .
C14 C16 C9 126.8(12) . .
O7 C12 O8 125.1(12) . .
O7 C12 C11 122.4(10) . .
O8 C12 C11 112.4(11) . .
O6 C15 C14 122.7(11) . .
O6 C15 O5 121.8(11) . .
O5 C15 C14 115.1(11) . .
C11 C10 C9 125.9(12) . .
C16 C9 C10 107.8(13) . .
N2 C9 C16 127.3(12) . .
N2 C9 C10 124.9(13) . .
C15 O6 Cu2 126.9(8) . 4
C12 O7 Cu2 125.5(8) . 5_545
C15 O5 Cu1 124.4(8) . 4
C12 O8 Cu1 122.4(8) . 5_545
C13 C11 C12 121.0(12) . .
C13 C11 C10 116.8(13) . .
C10 C11 C12 121.8(10) . .
C7 N1 C19 119.4(12) . .
C7 N1 C18 119.3(11) . .
C19 N1 C18 96.6(15) . .
C9 N2 C20 124.6(12) . .
C9 N2 C17 122.4(12) . .
C20 N2 C17 109.2(13) . .
N1 C19 C20 112.6(17) . .
C19 C20 N2 122.1(14) . .
N2 C17 C21 148.5(12) . .
C18 C17 N2 119.0(12) . .
C18 C17 C21 90.9(9) . .
N1 C18 C17 114.9(15) . .

loop_
_geom_bond_atom_site_label_1
_geom_bond_atom_site_label_2
_geom_bond_distance
_geom_bond_site_symmetry_2
Cu1 Cu2 2.6453(11) .
Cu1 O1 1.936(8) .
Cu1 OW1 2.049(6) .
Cu1 O3 1.947(8) 3_665
Cu1 O5 2.000(9) 7_444
Cu1 O8 1.973(8) 9_654
Cu2 O2 1.915(8) .
Cu2 O4 1.930(7) 3_665
Cu2 O6 1.953(9) 7_444
Cu2 O7 1.932(9) 9_654
Cu2 OW2 2.208(7) .
C1 C2 1.577(15) .
C1 O2 1.244(15) .
C1 O1 1.279(15) .
C7 C8 1.403(15) .
C7 C6 1.353(16) .
C7 N1 1.373(19) .
C2 C8 1.361(14) .
C2 C3 1.431(14) .
C4 C6 1.370(15) .
C4 C3 1.453(15) .
C4 C5 1.558(13) .
C5 O3 1.306(14) .
C5 O4 1.207(13) .
O3 Cu1 1.947(8) 2_655
O4 Cu2 1.930(7) 2_655
C14 C13 1.370(14) .
C14 C16 1.34(2) .
C14 C15 1.391(19) .
C13 C11 1.337(15) .
C16 C9 1.468(19) .
C12 O7 1.159(15) .
C12 O8 1.313(13) .
C12 C11 1.438(18) .
C15 O6 1.178(14) .
C15 O5 1.296(14) .
C10 C9 1.507(18) .
C10 C11 1.338(19) .
C9 N2 1.24(2) .
O6 Cu2 1.953(9) 4
O7 Cu2 1.932(9) 5_545
O5 Cu1 2.000(9) 4
O8 Cu1 1.973(8) 5_545
N1 C19 1.418(18) .
N1 C18 1.421(16) .
N2 C20 1.443(15) .
N2 C17 1.448(16) .
C19 C20 1.446(19) .
C17 C21 1.536(13) .
C17 C18 1.439(18) .

loop_
_geom_torsion_atom_site_label_1
_geom_torsion_atom_site_label_2
_geom_torsion_atom_site_label_3
_geom_torsion_atom_site_label_4
_geom_torsion
_geom_torsion_site_symmetry_4
C1 C2 C8 C7 180.0(7) .
C1 C2 C3 C4 -179.5(6) .
C7 N1 C19 C20 -163.6(17) .
C7 N1 C18 C17 160.2(16) .
C2 C1 O2 Cu2 172.1(5) .
C2 C1 O1 Cu1 -170.6(4) .
O2 C1 C2 C8 5.4(11) .
O2 C1 C2 C3 -173.3(10) .
O2 C1 O1 Cu1 0.2(16) .
C4 C5 O3 Cu1 171.6(6) 2_655
C4 C5 O4 Cu2 -171.7(6) 2_655
C8 C7 C6 C4 2.4(15) .
C8 C7 N1 C19 33(2) .
C8 C7 N1 C18 150.5(15) .
C8 C2 C3 C4 1.9(11) .
O1 C1 C2 C8 177.8(9) .
O1 C1 C2 C3 -0.9(9) .
O1 C1 O2 Cu2 1.3(17) .
C6 C7 C8 C2 -0.8(14) .
C6 C7 N1 C19 -145.9(18) .
C6 C7 N1 C18 -28(2) .
C6 C4 C3 C2 -0.3(12) .
C6 C4 C5 O3 179.6(9) .
C6 C4 C5 O4 -2.9(15) .
C3 C2 C8 C7 -1.4(14) .
C3 C4 C6 C7 -1.9(15) .
C3 C4 C5 O3 -2.6(13) .
C3 C4 C5 O4 174.9(9) .
C5 C4 C6 C7 175.8(9) .
C5 C4 C3 C2 -177.9(8) .
O3 C5 O4 Cu2 5.3(17) 2_655
O4 C5 O3 Cu1 -5.5(17) 2_655
C14 C13 C11 C12 171.3(14) .
C14 C13 C11 C10 -1(2) .
C14 C16 C9 C10 3(2) .
C14 C16 C9 N2 -174.5(16) .
C14 C15 O6 Cu2 177.0(9) 4
C14 C15 O5 Cu1 -175.1(9) 4
C13 C14 C16 C9 -7(2) .
C13 C14 C15 O6 -7(2) .
C13 C14 C15 O5 -178.8(13) .
C16 C14 C13 C11 6(2) .
C16 C14 C15 O6 178.1(14) .
C16 C14 C15 O5 5.9(19) .
C16 C9 N2 C20 167.6(15) .
C16 C9 N2 C17 12(3) .
C15 C14 C13 C11 -169.7(13) .
C15 C14 C16 C9 168.9(12) .
C10 C9 N2 C20 -10(3) .
C10 C9 N2 C17 -166.1(15) .
C9 C10 C11 C13 -2(2) .
C9 C10 C11 C12 -175.2(13) .
C9 N2 C20 C19 -164(2) .
C9 N2 C17 C21 4(4) .
C9 N2 C17 C18 163.7(18) .
O6 C15 O5 Cu1 12.7(17) 4
O7 C12 O8 Cu1 -5.1(19) 5_545
O7 C12 C11 C13 4(2) .
O7 C12 C11 C10 176.4(14) .
O5 C15 O6 Cu2 -11.4(17) 4
O8 C12 O7 Cu2 6.6(19) 5_545
O8 C12 C11 C13 -177.8(13) .
O8 C12 C11 C10 -5(2) .
C11 C12 O7 Cu2 -175.5(10) 5_545
C11 C12 O8 Cu1 176.8(10) 5_545
C11 C10 C9 C16 2(2) .
C11 C10 C9 N2 179.5(15) .
N1 C7 C8 C2 -179.5(10) .
N1 C7 C6 C4 -178.9(11) .
N1 C19 C20 N2 -34(3) .
N2 C17 C18 N1 37(3) .
C19 N1 C18 C17 -71(2) .
C20 N2 C17 C21 -155(3) .
C20 N2 C17 C18 4(3) .
C17 N2 C20 C19 -6(3) .
C21 C17 C18 N1 -153.4(16) .
C18 N1 C19 C20 67(2) .

loop_
_platon_squeeze_void_nr
_platon_squeeze_void_average_x
_platon_squeeze_void_average_y
_platon_squeeze_void_average_z
_platon_squeeze_void_volume
_platon_squeeze_void_count_electrons
_platon_squeeze_void_content
1 -0.032 -0.017 0.000 7564 1813 ' '
